data_2205589
loop_
_publ_author_name
'Elena V. Savinkina'
'Yana F. Al Ansari'
'Ilya A. Zamilatskov'
'Dmitry V. Albov'
'Aslan Yu. Tsivadze'

_publ_section_title
;
 Octaureasamarium(III) triiodide
;
_journal_issue 4
_journal_name_full 'Acta Crystallographica Section E'
_journal_page_first m664
_journal_page_last m666
_journal_paper_doi 10.1107/S1600536805006781
_journal_volume 61
_journal_year 2005
_chemical_formula_iupac '[Sm (C H4 N2 O)8] I3'
_chemical_formula_moiety 'C8 H32 N16 O8 Sm1 3+, 3I -'
_chemical_formula_sum 'C8 H32 I3 N16 O8 Sm'
_chemical_formula_weight 1011.55
_chemical_name_systematic
;
Octaureasamarium(III) triiodide
;
_space_group_IT_number 2
_symmetry_cell_setting triclinic
_symmetry_space_group_name_Hall '-P 1'
_symmetry_space_group_name_H-M 'P -1'
_atom_sites_solution_hydrogens geom
_atom_sites_solution_primary direct
_atom_sites_solution_secondary difmap
_audit_creation_method SHELXL-97
_cell_angle_alpha 85.58(6)
_cell_angle_beta 73.76(4)
_cell_angle_gamma 76.20(7)
_cell_formula_units_Z 2
_cell_length_a 10.597(5)
_cell_length_b 11.996(11)
_cell_length_c 13.046(6)
_cell_measurement_reflns_used 25
_cell_measurement_temperature 293(2)
_cell_measurement_theta_max 13
_cell_measurement_theta_min 12
_cell_volume 1546.2(18)
_computing_cell_refinement 'CAD-4 EXPRESS'
_computing_data_collection 'CAD-4 EXPRESS (Enraf--Nonius, 1994)'
_computing_data_reduction 'XCAD4 (Harms & Wocadlo, 1995)'
_computing_molecular_graphics 'ORTEP-3 for Windows (Farrugia, 1997)'
_computing_publication_material 'WinGX (Farrugia, 1999)'
_computing_structure_refinement 'SHELXL97 (Sheldrick, 1997)'
_computing_structure_solution 'SHELXS97 (Sheldrick, 1997)'
_diffrn_ambient_temperature 293(2)
_diffrn_measured_fraction_theta_full 0.999
_diffrn_measured_fraction_theta_max 0.999
_diffrn_measurement_device '\k-geometry diffractometer'
_diffrn_measurement_device_type 'Enraf--Nonius CAD-4'
_diffrn_measurement_method 'non-profiled \w'
_diffrn_radiation_monochromator graphite
_diffrn_radiation_type MoK\a
_diffrn_radiation_wavelength 0.71073
_diffrn_reflns_av_R_equivalents 0.0000
_diffrn_reflns_av_sigmaI/netI 0.0771
_diffrn_reflns_limit_h_max 13
_diffrn_reflns_limit_h_min -13
_diffrn_reflns_limit_k_max 15
_diffrn_reflns_limit_k_min -15
_diffrn_reflns_limit_l_max 17
_diffrn_reflns_limit_l_min 0
_diffrn_reflns_number 7442
_diffrn_reflns_theta_full 27.98
_diffrn_reflns_theta_max 27.98
_diffrn_reflns_theta_min 1.63
_diffrn_standards_decay_% 2
_diffrn_standards_interval_time 60
_diffrn_standards_number 1
_exptl_absorpt_coefficient_mu 4.951
_exptl_absorpt_correction_T_max 0.3937
_exptl_absorpt_correction_T_min 0.3252
_exptl_absorpt_correction_type '\y scan'
_exptl_absorpt_process_details '(North <i>et al.</i>, 1968)'
_exptl_crystal_colour yellow
_exptl_crystal_density_diffrn 2.173
_exptl_crystal_density_method 'not measured'
_exptl_crystal_description prism
_exptl_crystal_F_000 954
_exptl_crystal_size_max 0.23
_exptl_crystal_size_mid 0.21
_exptl_crystal_size_min 0.19
_refine_diff_density_max 1.119
_refine_diff_density_min -1.205
_refine_ls_extinction_method none
_refine_ls_goodness_of_fit_ref 0.930
_refine_ls_hydrogen_treatment constr
_refine_ls_matrix_type full
_refine_ls_number_parameters 344
_refine_ls_number_reflns 7442
_refine_ls_number_restraints 0
_refine_ls_restrained_S_all 0.930
_refine_ls_R_factor_all 0.0823
_refine_ls_R_factor_gt 0.0363
_refine_ls_shift/su_max 0.000
_refine_ls_shift/su_mean 0.000
_refine_ls_structure_factor_coef Fsqd
_refine_ls_weighting_details 'calc w = 1/[\s^2^(Fo^2^)+(0.0192P)^2^] where P = (Fo^2^+2Fc^2^)/3'
_refine_ls_weighting_scheme calc
_refine_ls_wR_factor_gt 0.0507
_refine_ls_wR_factor_ref 0.0581
_reflns_number_gt 4875
_reflns_number_total 7442
_reflns_threshold_expression I>2\s(I)
_cod_data_source_file sj6053.cif
_cod_data_source_block I
_cod_original_cell_volume 1546.2(17)
_cod_database_code 2205589
_cod_database_fobs_code 2205589

loop_
_symmetry_equiv_pos_as_xyz
'x, y, z'
'-x, -y, -z'

loop_
_atom_site_label
_atom_site_fract_x
_atom_site_fract_y
_atom_site_fract_z
_atom_site_U_iso_or_equiv
_atom_site_adp_type
_atom_site_calc_flag
_atom_site_refinement_flags
_atom_site_occupancy
_atom_site_disorder_assembly
_atom_site_type_symbol
Sm1 0.65000(3) 0.23710(2) 0.299191(19) 0.02667(6) Uani d . 1 . Sm
I1 -0.05607(4) 0.32884(3) 0.69067(3) 0.04692(10) Uani d . 1 . I
I2 0.38712(4) 0.88576(3) 0.18637(3) 0.04688(10) Uani d . 1 . I
I3 0.80742(5) 0.65329(4) 0.05948(3) 0.05726(13) Uani d . 1 . I
O1 0.4953(4) 0.2305(3) 0.4719(3) 0.0435(9) Uani d . 1 . O
C1 0.3821(6) 0.2777(5) 0.5318(5) 0.0481(15) Uani d . 1 . C
N11 0.3585(6) 0.2738(5) 0.6372(4) 0.0674(16) Uani d . 1 . N
H11A 0.4210 0.2386 0.6660 0.081 Uiso calc R 1 . H
H11B 0.2806 0.3065 0.6768 0.081 Uiso calc R 1 . H
N12 0.2833(5) 0.3306(5) 0.4917(4) 0.0782(19) Uani d . 1 . N
H12A 0.2951 0.3336 0.4237 0.094 Uiso calc R 1 . H
H12B 0.2065 0.3625 0.5334 0.094 Uiso calc R 1 . H
O2 0.4260(4) 0.2894(3) 0.2676(3) 0.0452(10) Uani d . 1 . O
C2 0.3752(5) 0.3008(5) 0.1891(4) 0.0420(13) Uani d . 1 . C
N21 0.4057(5) 0.2192(4) 0.1202(4) 0.0604(15) Uani d . 1 . N
H21A 0.4614 0.1559 0.1274 0.073 Uiso calc R 1 . H
H21B 0.3703 0.2285 0.0675 0.073 Uiso calc R 1 . H
N22 0.2846(6) 0.3937(5) 0.1800(5) 0.083(2) Uani d . 1 . N
H22A 0.2598 0.4467 0.2271 0.099 Uiso calc R 1 . H
H22B 0.2498 0.4019 0.1269 0.099 Uiso calc R 1 . H
O3 0.8807(4) 0.1562(3) 0.2022(3) 0.0446(9) Uani d . 1 . O
C3 0.9926(5) 0.1042(5) 0.2099(4) 0.0423(14) Uani d . 1 . C
N31 1.0973(5) 0.1519(5) 0.1895(4) 0.0631(15) Uani d . 1 . N
H31A 1.0889 0.2228 0.1698 0.076 Uiso calc R 1 . H
H31B 1.1738 0.1122 0.1959 0.076 Uiso calc R 1 . H
N32 1.0156(6) -0.0063(5) 0.2404(5) 0.089(2) Uani d . 1 . N
H32A 0.9514 -0.0422 0.2551 0.107 Uiso calc R 1 . H
H32B 1.0946 -0.0413 0.2453 0.107 Uiso calc R 1 . H
O4 0.6407(4) 0.0949(3) 0.1860(3) 0.0437(9) Uani d . 1 . O
C4 0.7085(6) -0.0013(5) 0.1505(4) 0.0400(13) Uani d . 1 . C
N41 0.7551(5) -0.0848(4) 0.2136(4) 0.0526(13) Uani d . 1 . N
H41A 0.7386 -0.0731 0.2808 0.063 Uiso calc R 1 . H
H41B 0.8015 -0.1501 0.1870 0.063 Uiso calc R 1 . H
N42 0.7390(6) -0.0242(4) 0.0475(4) 0.0683(17) Uani d . 1 . N
H42A 0.7120 0.0275 0.0040 0.082 Uiso calc R 1 . H
H42B 0.7857 -0.0907 0.0241 0.082 Uiso calc R 1 . H
O5 0.5595(4) 0.4363(3) 0.3558(3) 0.0378(9) Uani d . 1 . O
C5 0.4820(5) 0.5255(5) 0.3344(4) 0.0368(12) Uani d . 1 . C
N51 0.4871(5) 0.5594(4) 0.2342(3) 0.0544(14) Uani d . 1 . N
H51A 0.5447 0.5195 0.1823 0.065 Uiso calc R 1 . H
H51B 0.4329 0.6211 0.2212 0.065 Uiso calc R 1 . H
N52 0.3902(5) 0.5893(4) 0.4101(4) 0.0601(15) Uani d . 1 . N
H52A 0.3824 0.5698 0.4760 0.072 Uiso calc R 1 . H
H52B 0.3378 0.6504 0.3937 0.072 Uiso calc R 1 . H
O6 0.7128(4) 0.0592(3) 0.3962(3) 0.0454(10) Uani d . 1 . O
C6 0.7167(6) 0.0460(5) 0.4916(4) 0.0464(15) Uani d . 1 . C
N61 0.7867(6) 0.1027(5) 0.5293(4) 0.0696(17) Uani d . 1 . N
H61A 0.8298 0.1488 0.4883 0.084 Uiso calc R 1 . H
H61B 0.7891 0.0933 0.5948 0.084 Uiso calc R 1 . H
N62 0.6485(7) -0.0228(5) 0.5574(4) 0.078(2) Uani d . 1 . N
H62A 0.6009 -0.0590 0.5346 0.094 Uiso calc R 1 . H
H62B 0.6521 -0.0311 0.6226 0.094 Uiso calc R 1 . H
O7 0.8039(4) 0.3030(3) 0.3774(3) 0.0378(8) Uani d . 1 . O
C7 0.8786(5) 0.3729(5) 0.3471(4) 0.0334(11) Uani d . 1 . C
N71 0.9545(5) 0.3921(4) 0.4062(4) 0.0596(15) Uani d . 1 . N
H71A 0.9530 0.3564 0.4662 0.072 Uiso calc R 1 . H
H71B 1.0053 0.4402 0.3846 0.072 Uiso calc R 1 . H
N72 0.8868(5) 0.4303(4) 0.2553(4) 0.0561(14) Uani d . 1 . N
H72A 0.8398 0.4203 0.2141 0.067 Uiso calc R 1 . H
H72B 0.9390 0.4776 0.2370 0.067 Uiso calc R 1 . H
O8 0.6919(4) 0.3461(3) 0.1368(3) 0.0428(9) Uani d . 1 A O
C8 0.7394(7) 0.3285(5) 0.0375(4) 0.0463(15) Uani d . 1 . C
N81 0.8661(13) 0.3389(12) -0.0130(9) 0.077(5) Uani d P 0.576(10) . N
H81A 0.9152 0.3576 0.0223 0.093 Uiso calc PR 0.576(10) . H
H81B 0.8976 0.3268 -0.0805 0.093 Uiso calc PR 0.576(10) . H
N82 0.6709(15) 0.3021(13) -0.0200(10) 0.095(6) Uani d P 0.576(10) . N
H82A 0.5894 0.2957 0.0087 0.114 Uiso calc PR 0.576(10) . H
H82B 0.7066 0.2908 -0.0873 0.114 Uiso calc PR 0.576(10) . H
N83 0.836(2) 0.2461(19) -0.0055(13) 0.096(9) Uani d P 0.424(12) . N
H83A 0.8742 0.1963 0.0338 0.115 Uiso calc PR 0.424(12) . H
H83B 0.8622 0.2401 -0.0738 0.115 Uiso calc PR 0.424(12) . H
N84 0.665(2) 0.3904(17) -0.0258(13) 0.090(9) Uani d P 0.424(12) . N
H84A 0.5909 0.4381 0.0021 0.108 Uiso calc PR 0.424(12) . H
H84B 0.6929 0.3818 -0.0939 0.108 Uiso calc PR 0.424(12) . H

loop_
_atom_site_aniso_label
_atom_site_aniso_U_11
_atom_site_aniso_U_22
_atom_site_aniso_U_33
_atom_site_aniso_U_12
_atom_site_aniso_U_13
_atom_site_aniso_U_23
Sm1 0.02722(13) 0.02752(15) 0.02331(12) -0.00368(11) -0.00522(10) -0.00240(10)
I1 0.0487(2) 0.0512(3) 0.0378(2) -0.0138(2) -0.00523(17) 0.00174(17)
I2 0.0419(2) 0.0487(3) 0.0461(2) -0.00208(19) -0.01232(18) -0.00081(18)
I3 0.0793(3) 0.0421(3) 0.0484(2) 0.0011(2) -0.0261(2) -0.00208(19)
O1 0.039(2) 0.050(3) 0.0325(19) -0.0043(19) -0.0004(17) 0.0015(17)
C1 0.045(4) 0.041(4) 0.049(4) -0.014(3) 0.004(3) 0.005(3)
N11 0.073(4) 0.084(4) 0.034(3) -0.024(3) 0.010(3) -0.001(3)
N12 0.048(3) 0.097(5) 0.058(3) 0.015(3) 0.009(3) 0.006(3)
O2 0.040(2) 0.059(3) 0.038(2) -0.006(2) -0.0151(18) -0.0083(18)
C2 0.036(3) 0.051(4) 0.041(3) -0.012(3) -0.012(3) -0.005(3)
N21 0.067(4) 0.053(3) 0.064(3) 0.015(3) -0.039(3) -0.023(3)
N22 0.104(5) 0.061(4) 0.090(4) 0.025(4) -0.067(4) -0.026(3)
O3 0.035(2) 0.048(3) 0.042(2) 0.0025(19) -0.0066(17) 0.0004(18)
C3 0.029(3) 0.057(4) 0.031(3) -0.002(3) 0.003(2) -0.006(3)
N31 0.039(3) 0.055(4) 0.093(4) -0.007(3) -0.018(3) 0.004(3)
N32 0.051(4) 0.071(5) 0.147(6) -0.016(3) -0.037(4) 0.046(4)
O4 0.057(3) 0.031(2) 0.046(2) -0.0032(19) -0.021(2) -0.0101(17)
C4 0.043(3) 0.038(3) 0.043(3) -0.009(3) -0.018(3) -0.006(3)
N41 0.078(4) 0.036(3) 0.045(3) -0.010(3) -0.021(3) -0.001(2)
N42 0.097(5) 0.051(4) 0.043(3) 0.015(3) -0.021(3) -0.009(3)
O5 0.044(2) 0.034(2) 0.0332(19) 0.0000(18) -0.0130(17) -0.0058(16)
C5 0.038(3) 0.038(3) 0.038(3) -0.012(3) -0.011(2) -0.005(2)
N51 0.067(4) 0.045(3) 0.045(3) 0.009(3) -0.024(3) 0.000(2)
N52 0.060(4) 0.050(3) 0.054(3) 0.017(3) -0.011(3) -0.014(3)
O6 0.062(3) 0.035(2) 0.0311(19) 0.0059(19) -0.0133(19) -0.0010(16)
C6 0.067(4) 0.039(3) 0.030(3) -0.004(3) -0.015(3) 0.002(2)
N61 0.091(5) 0.088(5) 0.048(3) -0.042(4) -0.036(3) 0.023(3)
N62 0.138(6) 0.074(4) 0.043(3) -0.060(4) -0.034(4) 0.025(3)
O7 0.037(2) 0.043(2) 0.0372(19) -0.0117(18) -0.0157(17) 0.0036(17)
C7 0.027(3) 0.037(3) 0.034(3) -0.002(2) -0.008(2) -0.003(2)
N71 0.071(4) 0.085(4) 0.044(3) -0.049(3) -0.027(3) 0.014(3)
N72 0.073(4) 0.063(4) 0.047(3) -0.032(3) -0.031(3) 0.020(3)
O8 0.058(3) 0.037(2) 0.0282(19) -0.0054(19) -0.0090(18) 0.0013(16)
C8 0.066(4) 0.038(4) 0.034(3) -0.014(3) -0.012(3) 0.003(3)
N81 0.060(7) 0.119(17) 0.042(6) -0.010(8) 0.002(5) -0.032(7)
N82 0.108(13) 0.16(2) 0.051(7) -0.086(15) -0.022(7) -0.004(9)
N83 0.108(16) 0.12(2) 0.031(7) 0.029(15) -0.010(8) -0.024(9)
N84 0.136(17) 0.084(17) 0.041(8) 0.013(14) -0.042(10) 0.005(9)

loop_
_atom_type_symbol
_atom_type_description
_atom_type_scat_dispersion_real
_atom_type_scat_dispersion_imag
_atom_type_scat_source
C C 0.0033 0.0016 'International Tables Vol C Tables 4.2.6.8 and 6.1.1.4'
H H 0.0000 0.0000 'International Tables Vol C Tables 4.2.6.8 and 6.1.1.4'
I I -0.4742 1.8119 'International Tables Vol C Tables 4.2.6.8 and 6.1.1.4'
N N 0.0061 0.0033 'International Tables Vol C Tables 4.2.6.8 and 6.1.1.4'
O O 0.0106 0.0060 'International Tables Vol C Tables 4.2.6.8 and 6.1.1.4'
Sm Sm -0.1638 3.4418 'International Tables Vol C Tables 4.2.6.8 and 6.1.1.4'

loop_
_geom_angle_atom_site_label_1
_geom_angle_atom_site_label_2
_geom_angle_atom_site_label_3
_geom_angle
_geom_angle_publ_flag
O4 Sm1 O8 83.47(13) y
O4 Sm1 O1 110.92(14) y
O8 Sm1 O1 143.97(13) y
O4 Sm1 O3 73.70(14) y
O8 Sm1 O3 74.11(14) y
O1 Sm1 O3 140.82(12) y
O4 Sm1 O5 144.63(12) y
O8 Sm1 O5 75.80(13) y
O1 Sm1 O5 74.12(14) y
O3 Sm1 O5 125.50(14) y
O4 Sm1 O6 77.56(13) y
O8 Sm1 O6 147.96(13) y
O1 Sm1 O6 67.82(14) y
O3 Sm1 O6 75.90(14) y
O5 Sm1 O6 132.43(12) y
O4 Sm1 O2 73.05(14) y
O8 Sm1 O2 78.41(14) y
O1 Sm1 O2 74.99(12) y
O3 Sm1 O2 138.70(12) y
O5 Sm1 O2 74.90(13) y
O6 Sm1 O2 119.21(14) y
O4 Sm1 O7 142.61(13) y
O8 Sm1 O7 96.62(13) y
O1 Sm1 O7 90.86(13) y
O3 Sm1 O7 70.47(13) y
O5 Sm1 O7 69.19(13) y
O6 Sm1 O7 83.67(13) y
O2 Sm1 O7 143.82(13) y
C1 O1 Sm1 144.7(4) ?
O1 C1 N12 120.9(6) ?
O1 C1 N11 121.3(6) ?
N12 C1 N11 117.8(6) ?
C1 N11 H11A 120.0 ?
C1 N11 H11B 120.0 ?
H11A N11 H11B 120.0 ?
C1 N12 H12A 120.0 ?
C1 N12 H12B 120.0 ?
H12A N12 H12B 120.0 ?
C2 O2 Sm1 138.2(3) ?
O2 C2 N21 121.4(5) ?
O2 C2 N22 119.6(5) ?
N21 C2 N22 118.9(5) ?
C2 N21 H21A 120.0 ?
C2 N21 H21B 120.0 ?
H21A N21 H21B 120.0 ?
C2 N22 H22A 120.0 ?
C2 N22 H22B 120.0 ?
H22A N22 H22B 120.0 ?
C3 O3 Sm1 145.3(3) ?
O3 C3 N31 123.2(6) ?
O3 C3 N32 121.3(6) ?
N31 C3 N32 115.5(5) ?
C3 N31 H31A 120.0 ?
C3 N31 H31B 120.0 ?
H31A N31 H31B 120.0 ?
C3 N32 H32A 120.0 ?
C3 N32 H32B 120.0 ?
H32A N32 H32B 120.0 ?
C4 O4 Sm1 138.4(3) ?
O4 C4 N42 120.9(5) ?
O4 C4 N41 122.0(5) ?
N42 C4 N41 117.1(5) ?
C4 N41 H41A 120.0 ?
C4 N41 H41B 120.0 ?
H41A N41 H41B 120.0 ?
C4 N42 H42A 120.0 ?
C4 N42 H42B 120.0 ?
H42A N42 H42B 120.0 ?
C5 O5 Sm1 140.2(3) ?
O5 C5 N52 121.5(5) ?
O5 C5 N51 121.5(5) ?
N52 C5 N51 117.0(5) ?
C5 N51 H51A 120.0 ?
C5 N51 H51B 120.0 ?
H51A N51 H51B 120.0 ?
C5 N52 H52A 120.0 ?
C5 N52 H52B 120.0 ?
H52A N52 H52B 120.0 ?
C6 O6 Sm1 128.8(3) ?
O6 C6 N61 120.3(6) ?
O6 C6 N62 120.9(6) ?
N61 C6 N62 118.7(5) ?
C6 N61 H61A 120.0 ?
C6 N61 H61B 120.0 ?
H61A N61 H61B 120.0 ?
C6 N62 H62A 120.0 ?
C6 N62 H62B 120.0 ?
H62A N62 H62B 120.0 ?
C7 O7 Sm1 133.5(3) ?
O7 C7 N71 120.9(5) ?
O7 C7 N72 122.4(4) ?
N71 C7 N72 116.7(5) ?
C7 N71 H71A 120.0 ?
C7 N71 H71B 120.0 ?
H71A N71 H71B 120.0 ?
C7 N72 H72A 120.0 ?
C7 N72 H72B 120.0 ?
H72A N72 H72B 120.0 ?
C8 O8 Sm1 138.6(4) ?
O8 C8 N82 122.6(10) ?
O8 C8 N81 120.6(8) ?
N82 C8 N81 116.8(9) ?
C8 N81 H81A 120.0 ?
C8 N81 H81B 120.0 ?
H81A N81 H81B 120.0 ?
C8 N82 H82A 120.0 ?
C8 N82 H82B 120.0 ?
H82A N82 H82B 120.0 ?
O8 C8 N83 125.6(11) ?
O8 C8 N84 116.1(12) ?
N83 C8 N84 117.2(13) ?
C8 N83 H83A 120.0 ?
C8 N83 H83B 120.0 ?
H83A N83 H83B 120.0 ?
C8 N84 H84A 120.0 ?
C8 N84 H84B 120.0 ?
H84A N84 H84B 120.0 ?

loop_
_geom_bond_atom_site_label_1
_geom_bond_atom_site_label_2
_geom_bond_distance
_geom_bond_publ_flag
Sm1 O4 2.378(4) y
Sm1 O8 2.391(4) y
Sm1 O1 2.395(4) y
Sm1 O3 2.418(4) y
Sm1 O5 2.441(4) y
Sm1 O6 2.445(4) y
Sm1 O2 2.448(4) y
Sm1 O7 2.448(3) y
O1 C1 1.261(6) y
C1 N12 1.308(7) y
C1 N11 1.327(7) y
N11 H11A 0.8600 ?
N11 H11B 0.8600 ?
N12 H12A 0.8600 ?
N12 H12B 0.8600 ?
O2 C2 1.268(6) y
C2 N21 1.302(7) y
C2 N22 1.308(7) y
N21 H21A 0.8600 ?
N21 H21B 0.8600 ?
N22 H22A 0.8600 ?
N22 H22B 0.8600 ?
O3 C3 1.229(6) y
C3 N31 1.321(7) y
C3 N32 1.339(8) y
N31 H31A 0.8600 ?
N31 H31B 0.8600 ?
N32 H32A 0.8600 ?
N32 H32B 0.8600 ?
O4 C4 1.250(6) y
C4 N42 1.327(6) y
C4 N41 1.337(6) y
N41 H41A 0.8600 ?
N41 H41B 0.8600 ?
N42 H42A 0.8600 ?
N42 H42B 0.8600 ?
O5 C5 1.250(6) y
C5 N52 1.315(7) y
C5 N51 1.329(6) y
N51 H51A 0.8600 ?
N51 H51B 0.8600 ?
N52 H52A 0.8600 ?
N52 H52B 0.8600 ?
O6 C6 1.253(6) y
C6 N61 1.323(7) y
C6 N62 1.330(7) y
N61 H61A 0.8600 ?
N61 H61B 0.8600 ?
N62 H62A 0.8600 ?
N62 H62B 0.8600 ?
O7 C7 1.256(6) y
C7 N71 1.325(6) y
C7 N72 1.327(6) y
N71 H71A 0.8600 ?
N71 H71B 0.8600 ?
N72 H72A 0.8600 ?
N72 H72B 0.8600 ?
O8 C8 1.266(6) y
C8 N82 1.281(12) y
C8 N81 1.350(14) y
N81 H81A 0.8600 ?
N81 H81B 0.8600 ?
N82 H82A 0.8600 ?
N82 H82B 0.8600 ?
C8 N83 1.271(19) y
C8 N84 1.356(17) y
N83 H83A 0.8600 ?
N83 H83B 0.8600 ?
N84 H84A 0.8600 ?
N84 H84B 0.8600 ?

loop_
_geom_hbond_atom_site_label_D
_geom_hbond_atom_site_label_H
_geom_hbond_atom_site_label_A
_geom_hbond_site_symmetry_A
_geom_hbond_distance_DH
_geom_hbond_distance_HA
_geom_hbond_distance_DA
_geom_hbond_angle_DHA
N12 H12A O2 . 0.86 2.14 2.910(8) 149
N21 H21A O4 . 0.86 2.19 2.895(8) 139
N32 H32A N41 . 0.86 2.46 3.234(10) 150
N41 H41A O6 . 0.86 2.19 2.920(8) 143
N51 H51A O8 . 0.86 2.29 3.030(8) 145
N52 H52A O5 2_666 0.86 2.43 3.224(7) 154
N52 H52A O7 2_666 0.86 2.60 3.111(8) 119
N61 H61A O7 . 0.86 2.27 3.002(8) 143
N62 H62A O1 2_656 0.86 2.52 3.310(9) 153
N72 H72A O8 . 0.86 2.44 3.270(8) 163
N82 H82A N21 . 0.86 2.41 3.227(15) 159
N83 H83A O3 . 0.86 2.23 2.959(17) 143
